data_7029899
loop_
_publ_author_name
'Bullock, Sam'
'Hallett, Andrew J.'
'Harding, Lindsay P.'
'Higginson, Joshua J.'
'Piela, Sean A. F.'
'Pope, Simon J. A.'
'Rice, Craig R.'

_publ_section_title
;
 Luminescent rhenium fac-tricarbonyl-containing complexes of androgenic
 oxo-steroids.
;
_journal_issue 48
_journal_name_full 'Dalton transactions (Cambridge, England : 2003)'
_journal_page_first 14690
_journal_page_last 14696
_journal_paper_doi 10.1039/c2dt31476b
_journal_volume 41
_journal_year 2012
_chemical_absolute_configuration syn
_chemical_formula_sum 'C38 H52 Cl N4 O5 Re'
_chemical_formula_weight 866.49
_chemical_name_systematic
;
?
;
_space_group_IT_number 4
_symmetry_cell_setting monoclinic
_symmetry_space_group_name_Hall 'P 2yb'
_symmetry_space_group_name_H-M 'P 1 21 1'
_atom_sites_solution_hydrogens geom
_atom_sites_solution_primary direct
_atom_sites_solution_secondary difmap
_audit_creation_method SHELXL-97
_cell_angle_alpha 90.00
_cell_angle_beta 109.1860(10)
_cell_angle_gamma 90.00
_cell_formula_units_Z 2
_cell_length_a 12.8902(7)
_cell_length_b 10.9298(5)
_cell_length_c 13.7766(7)
_cell_measurement_reflns_used 7075
_cell_measurement_temperature 150(2)
_cell_measurement_theta_max 26.35
_cell_measurement_theta_min 2.64
_cell_volume 1833.14(16)
_computing_structure_refinement 'SHELXL-97 (Sheldrick, 2008)'
_computing_structure_solution 'SHELXS-97 (Sheldrick, 2008)'
_diffrn_ambient_temperature 150(2)
_diffrn_measured_fraction_theta_full 0.996
_diffrn_measured_fraction_theta_max 0.996
_diffrn_measurement_device_type 'Bruker APEX-II CCD'
_diffrn_measurement_method '\f and \w scans'
_diffrn_radiation_monochromator graphite
_diffrn_radiation_source 'fine-focus sealed tube'
_diffrn_radiation_type MoK\a
_diffrn_radiation_wavelength 0.71073
_diffrn_reflns_av_R_equivalents 0.0472
_diffrn_reflns_av_sigmaI/netI 0.0818
_diffrn_reflns_limit_h_max 17
_diffrn_reflns_limit_h_min -19
_diffrn_reflns_limit_k_max 16
_diffrn_reflns_limit_k_min -13
_diffrn_reflns_limit_l_max 21
_diffrn_reflns_limit_l_min -21
_diffrn_reflns_number 28751
_diffrn_reflns_theta_full 33.25
_diffrn_reflns_theta_max 33.25
_diffrn_reflns_theta_min 1.57
_exptl_absorpt_coefficient_mu 3.435
_exptl_absorpt_correction_T_max 0.9039
_exptl_absorpt_correction_T_min 0.5768
_exptl_absorpt_correction_type multi-scan
_exptl_absorpt_process_details sadabs
_exptl_crystal_colour yellow
_exptl_crystal_density_diffrn 1.570
_exptl_crystal_density_method 'not measured'
_exptl_crystal_description block
_exptl_crystal_F_000 880
_exptl_crystal_size_max 0.18
_exptl_crystal_size_mid 0.10
_exptl_crystal_size_min 0.03
_refine_diff_density_max 1.271
_refine_diff_density_min -0.973
_refine_diff_density_rms 0.124
_refine_ls_abs_structure_details 'Flack H D (1983), Acta Cryst. A39, 876-881'
_refine_ls_abs_structure_Flack 0.003(5)
_refine_ls_extinction_method none
_refine_ls_goodness_of_fit_ref 0.918
_refine_ls_hydrogen_treatment constr
_refine_ls_matrix_type full
_refine_ls_number_parameters 449
_refine_ls_number_reflns 13094
_refine_ls_number_restraints 16
_refine_ls_restrained_S_all 0.923
_refine_ls_R_factor_all 0.0552
_refine_ls_R_factor_gt 0.0356
_refine_ls_shift/su_max 0.003
_refine_ls_shift/su_mean 0.000
_refine_ls_structure_factor_coef Fsqd
_refine_ls_weighting_details 'calc w=1/[\s^2^(Fo^2^)+(0.0000P)^2^+0.0000P] where P=(Fo^2^+2Fc^2^)/3'
_refine_ls_weighting_scheme calc
_refine_ls_wR_factor_gt 0.0630
_refine_ls_wR_factor_ref 0.0692
_reflns_number_gt 10555
_reflns_number_total 13094
_reflns_threshold_expression >2sigma(I)
_cod_data_source_file c2dt31476b.txt
_cod_data_source_block mo_sp09_final_0m
_cod_depositor_comments
;
The following automatic conversions were performed:

'_symmetry_cell_setting' value 'Monoclinic' changed to 'monoclinic'
according to
/usr/data/users/saulius/automatic-downloads/retrospective/RSC/lib/dictionaries/cif_core.dic
dictionary named 'cif_core.dic' version 2.4.2 from 2011-04-26.

Automatic conversion script
Id: cif_fix_values 2281 2013-09-26 08:29:07Z andrius 
;
_cod_original_sg_symbol_H-M 'P2(1) '
_cod_database_code 7029899

loop_
_symmetry_equiv_pos_as_xyz
'x, y, z'
'-x, y+1/2, -z'

loop_
_atom_site_label
_atom_site_type_symbol
_atom_site_fract_x
_atom_site_fract_y
_atom_site_fract_z
_atom_site_U_iso_or_equiv
_atom_site_adp_type
_atom_site_occupancy
_atom_site_symmetry_multiplicity
_atom_site_calc_flag
_atom_site_refinement_flags
Re1 Re 0.845656(10) -0.04084(2) 0.509422(9) 0.02022(3) Uani 1 1 d .
N1 N 0.8063(3) 0.1399(3) 0.4435(2) 0.0212(7) Uani 1 1 d .
N2 N 0.7330(3) 0.0386(3) 0.5783(2) 0.0208(6) Uani 1 1 d .
C5 C 0.7382(3) 0.3406(4) 0.4534(3) 0.0214(8) Uani 1 1 d .
C10 C 0.6244(3) 0.2102(4) 0.5964(3) 0.0202(7) Uani 1 1 d .
C6 C 0.7749(3) 0.3747(4) 0.3707(3) 0.0280(9) Uani 1 1 d .
H6 H 0.7639 0.4561 0.3451 0.034 Uiso 1 1 calc R
C9 C 0.7029(3) 0.1577(3) 0.5572(2) 0.0175(7) Uani 1 1 d .
C8 C 0.8424(3) 0.1751(4) 0.3673(3) 0.0272(9) Uani 1 1 d .
H8 H 0.8807 0.1179 0.3397 0.033 Uiso 1 1 calc R
C4 C 0.7502(3) 0.2190(4) 0.4850(3) 0.0189(7) Uani 1 1 d .
N3 N 0.6954(3) 0.4351(3) 0.4943(2) 0.0258(8) Uani 1 1 d .
H3N H 0.6838 0.5050 0.4607 0.031 Uiso 1 1 calc R
N4 N 0.5901(3) 0.3301(4) 0.5782(3) 0.0221(8) Uani 1 1 d .
H4N H 0.5195 0.3467 0.5600 0.027 Uiso 1 1 calc R
Cl1 Cl 0.67237(9) -0.10657(11) 0.37546(8) 0.0354(2) Uani 1 1 d .
C13 C 0.6847(3) -0.0287(7) 0.6315(3) 0.0250(9) Uani 1 1 d .
H13 H 0.7071 -0.1115 0.6453 0.030 Uiso 1 1 calc R
C1 C 0.9741(4) 0.0249(4) 0.6115(3) 0.0322(10) Uani 1 1 d .
O1 O 1.0499(3) 0.0620(4) 0.6688(3) 0.0474(9) Uani 1 1 d .
C14 C 0.6676(3) 0.4294(3) 0.5883(3) 0.0220(9) Uani 1 1 d .
C11 C 0.5746(3) 0.1346(4) 0.6503(3) 0.0250(8) Uani 1 1 d .
H11 H 0.5194 0.1669 0.6749 0.030 Uiso 1 1 calc R
C12 C 0.6047(4) 0.0145(4) 0.6678(3) 0.0299(9) Uani 1 1 d .
H12 H 0.5711 -0.0375 0.7040 0.036 Uiso 1 1 calc R
C3 C 0.8704(4) -0.1982(4) 0.5725(3) 0.0295(9) Uani 1 1 d .
C2 C 0.9384(3) -0.0981(4) 0.4346(3) 0.0280(9) Uani 1 1 d .
O3 O 0.8860(3) -0.2949(4) 0.6091(3) 0.0500(10) Uani 1 1 d .
O2 O 0.9959(3) -0.1338(4) 0.3921(2) 0.0440(9) Uani 1 1 d .
C7 C 0.8258(4) 0.2920(4) 0.3277(3) 0.0290(9) Uani 1 1 d .
H7 H 0.8493 0.3144 0.2716 0.035 Uiso 1 1 calc R
C18 C 0.5912(3) 0.5607(4) 0.7038(3) 0.0227(8) Uani 1 1 d .
H18 H 0.5416 0.4912 0.7063 0.027 Uiso 1 1 calc R
C15 C 0.7725(3) 0.4131(4) 0.6819(3) 0.0223(8) Uani 1 1 d .
H15A H 0.8051 0.3320 0.6779 0.027 Uiso 1 1 calc R
H15B H 0.8267 0.4763 0.6798 0.027 Uiso 1 1 calc R
C16 C 0.7495(3) 0.4231(3) 0.7844(3) 0.0220(8) Uani 1 1 d .
H16A H 0.7000 0.3555 0.7887 0.026 Uiso 1 1 calc R
H16B H 0.8194 0.4128 0.8417 0.026 Uiso 1 1 calc R
C17 C 0.6970(3) 0.5453(4) 0.7979(3) 0.0197(7) Uani 1 1 d .
C21 C 0.6589(3) 0.5418(4) 0.8940(3) 0.0201(7) Uani 1 1 d .
H21 H 0.6060 0.4720 0.8829 0.024 Uiso 1 1 calc R
C22 C 0.5944(3) 0.6573(4) 0.9027(3) 0.0233(8) Uani 1 1 d .
H22 H 0.6446 0.7295 0.9128 0.028 Uiso 1 1 calc R
C24 C 0.5291(3) 0.6772(4) 0.7082(3) 0.0272(9) Uani 1 1 d .
H24A H 0.4625 0.6827 0.6467 0.033 Uiso 1 1 calc R
H24B H 0.5760 0.7490 0.7085 0.033 Uiso 1 1 calc R
C23 C 0.4963(3) 0.6778(4) 0.8052(3) 0.0285(9) Uani 1 1 d .
H23A H 0.4412 0.6128 0.7997 0.034 Uiso 1 1 calc R
H23B H 0.4617 0.7573 0.8103 0.034 Uiso 1 1 calc R
C19 C 0.6114(4) 0.5507(4) 0.6000(3) 0.0242(10) Uani 1 1 d .
H19A H 0.6582 0.6199 0.5933 0.029 Uiso 1 1 calc R
H19B H 0.5403 0.5573 0.5437 0.029 Uiso 1 1 calc R
C28 C 0.5588(3) 0.6443(4) 0.9970(3) 0.0247(8) Uani 1 1 d .
H28 H 0.5128 0.5686 0.9863 0.030 Uiso 1 1 calc R
C27 C 0.6543(3) 0.6259(4) 1.0993(3) 0.0209(7) Uani 1 1 d .
C26 C 0.7149(3) 0.5105(4) 1.0901(3) 0.0234(8) Uani 1 1 d .
H26A H 0.6663 0.4391 1.0853 0.028 Uiso 1 1 calc R
H26B H 0.7798 0.5007 1.1527 0.028 Uiso 1 1 calc R
C25 C 0.7528(3) 0.5136(4) 0.9947(3) 0.0258(8) Uani 1 1 d .
H25A H 0.8108 0.5765 1.0052 0.031 Uiso 1 1 calc R
H25B H 0.7855 0.4334 0.9879 0.031 Uiso 1 1 calc R
C29 C 0.7330(3) 0.7354(4) 1.1280(3) 0.0293(9) Uani 1 1 d .
H29A H 0.7897 0.7199 1.1944 0.044 Uiso 1 1 calc R
H29B H 0.6919 0.8092 1.1329 0.044 Uiso 1 1 calc R
H29C H 0.7677 0.7470 1.0752 0.044 Uiso 1 1 calc R
C30 C 0.5873(3) 0.6191(4) 1.1735(3) 0.0272(9) Uani 1 1 d .
H30 H 0.5469 0.5394 1.1608 0.033 Uiso 1 1 calc R
C31 C 0.5006(4) 0.7223(5) 1.1365(3) 0.0334(10) Uani 1 1 d .
H31A H 0.5250 0.7970 1.1785 0.040 Uiso 1 1 calc R
H31B H 0.4291 0.6960 1.1417 0.040 Uiso 1 1 calc R
C32 C 0.4902(4) 0.7473(5) 1.0219(3) 0.0305(10) Uani 1 1 d .
H32A H 0.4126 0.7429 0.9768 0.037 Uiso 1 1 calc R
H32B H 0.5202 0.8288 1.0141 0.037 Uiso 1 1 calc R
O4 O 0.6490(3) 0.6246(3) 1.2806(2) 0.0305(7) Uani 1 1 d .
H4 H 0.6718 0.6963 1.2962 0.046 Uiso 1 1 calc R
C20 C 0.7793(3) 0.6494(4) 0.8064(3) 0.0274(9) Uani 1 1 d .
H20A H 0.8480 0.6311 0.8615 0.041 Uiso 1 1 calc R
H20B H 0.7487 0.7262 0.8218 0.041 Uiso 1 1 calc R
H20C H 0.7938 0.6575 0.7411 0.041 Uiso 1 1 calc R
O5 O 0.0571(3) 0.5449(5) -0.0021(3) 0.0714(14) Uani 1 1 d .
C38 C 0.0694(5) 0.4886(7) -0.1617(4) 0.0594(18) Uani 1 1 d U
H38A H 0.0139 0.4259 -0.1651 0.089 Uiso 1 1 calc R
H38B H 0.1198 0.4586 -0.1963 0.089 Uiso 1 1 calc R
H38C H 0.0331 0.5632 -0.1958 0.089 Uiso 1 1 calc R
C35 C 0.0468(5) 0.4203(6) 0.1373(4) 0.0562(18) Uani 1 1 d .
H35A H -0.0328 0.4311 0.1193 0.084 Uiso 1 1 calc R
H35B H 0.0794 0.4092 0.2118 0.084 Uiso 1 1 calc R
H35C H 0.0618 0.3480 0.1020 0.084 Uiso 1 1 calc R
C36 C 0.1326(5) 0.5161(7) -0.0515(4) 0.0614(15) Uani 1 1 d U
H36 H 0.1720 0.4398 -0.0194 0.074 Uiso 1 1 calc R
C34 C 0.0947(5) 0.5294(8) 0.1055(4) 0.0634(19) Uani 1 1 d .
H34 H 0.1765 0.5208 0.1298 0.076 Uiso 1 1 calc R
C33 C 0.0647(6) 0.6465(7) 0.1496(5) 0.076(2) Uani 1 1 d .
H33A H 0.0986 0.7165 0.1273 0.115 Uiso 1 1 calc R
H33B H 0.0914 0.6420 0.2248 0.115 Uiso 1 1 calc R
H33C H -0.0153 0.6564 0.1252 0.115 Uiso 1 1 calc R
C37 C 0.2143(7) 0.6098(10) -0.0447(7) 0.112(3) Uani 1 1 d U
H37A H 0.1776 0.6885 -0.0663 0.168 Uiso 1 1 calc R
H37B H 0.2567 0.5882 -0.0896 0.168 Uiso 1 1 calc R
H37C H 0.2638 0.6160 0.0264 0.168 Uiso 1 1 calc R

loop_
_atom_site_aniso_label
_atom_site_aniso_U_11
_atom_site_aniso_U_22
_atom_site_aniso_U_33
_atom_site_aniso_U_23
_atom_site_aniso_U_13
_atom_site_aniso_U_12
Re1 0.02400(6) 0.01869(6) 0.02042(5) 0.00002(12) 0.01062(4) 0.00194(13)
N1 0.0259(17) 0.0177(18) 0.0236(14) 0.0003(12) 0.0130(12) 0.0019(13)
N2 0.0243(16) 0.0178(17) 0.0222(14) 0.0011(12) 0.0100(12) -0.0026(13)
C5 0.0216(18) 0.020(2) 0.0214(16) 0.0010(13) 0.0056(14) -0.0001(15)
C10 0.0221(18) 0.020(2) 0.0191(15) -0.0044(13) 0.0076(13) -0.0023(14)
C6 0.039(2) 0.022(2) 0.0269(18) 0.0041(15) 0.0168(17) -0.0005(18)
C9 0.0214(17) 0.0168(18) 0.0144(14) -0.0023(12) 0.0061(12) -0.0025(14)
C8 0.038(2) 0.022(2) 0.0296(19) 0.0038(15) 0.0223(17) 0.0046(17)
C4 0.0187(17) 0.021(2) 0.0171(15) 0.0005(13) 0.0056(12) 0.0011(14)
N3 0.0381(17) 0.018(2) 0.0241(13) 0.0041(11) 0.0136(12) 0.0040(13)
N4 0.0196(18) 0.022(2) 0.0224(17) -0.0070(14) 0.0039(13) -0.0019(15)
Cl1 0.0337(6) 0.0334(6) 0.0374(5) -0.0108(4) 0.0095(4) 0.0000(5)
C13 0.0364(17) 0.014(3) 0.0304(15) -0.004(2) 0.0191(13) -0.002(2)
C1 0.031(2) 0.032(3) 0.037(2) 0.0085(18) 0.0160(19) 0.0116(19)
O1 0.050(2) 0.042(2) 0.0457(19) -0.0137(16) 0.0089(16) -0.0004(18)
C14 0.0270(18) 0.020(2) 0.0220(15) 0.0006(12) 0.0118(13) 0.0029(14)
C11 0.030(2) 0.024(2) 0.0252(17) -0.0039(15) 0.0150(15) -0.0006(17)
C12 0.039(2) 0.027(2) 0.0309(19) 0.0002(16) 0.0214(18) -0.0023(18)
C3 0.033(2) 0.031(3) 0.031(2) 0.0073(17) 0.0199(17) 0.0027(19)
C2 0.029(2) 0.026(2) 0.0294(19) 0.0029(16) 0.0110(16) 0.0028(17)
O3 0.059(2) 0.037(2) 0.069(2) 0.0214(18) 0.042(2) 0.0138(18)
O2 0.047(2) 0.055(3) 0.0410(17) 0.0008(16) 0.0286(16) 0.0113(18)
C7 0.039(2) 0.026(2) 0.0289(19) 0.0059(16) 0.0201(17) 0.0016(18)
C18 0.0261(19) 0.022(2) 0.0204(16) -0.0007(14) 0.0082(14) 0.0050(15)
C15 0.0227(18) 0.0181(19) 0.0256(17) -0.0036(13) 0.0072(14) 0.0038(14)
C16 0.0233(18) 0.020(2) 0.0223(16) 0.0005(12) 0.0069(14) 0.0028(14)
C17 0.0217(18) 0.020(2) 0.0179(15) -0.0014(13) 0.0068(13) -0.0002(15)
C21 0.0167(17) 0.018(2) 0.0243(16) 0.0003(14) 0.0054(13) 0.0008(14)
C22 0.0251(19) 0.024(2) 0.0223(16) -0.0007(14) 0.0101(14) 0.0026(16)
C24 0.031(2) 0.025(2) 0.0232(17) -0.0003(15) 0.0054(15) 0.0097(17)
C23 0.030(2) 0.029(2) 0.028(2) -0.0022(17) 0.0103(16) 0.0132(18)
C19 0.025(2) 0.024(3) 0.0217(19) 0.0027(16) 0.0052(16) 0.0059(18)
C28 0.024(2) 0.022(2) 0.0285(19) -0.0043(16) 0.0092(16) -0.0001(17)
C27 0.0222(18) 0.019(2) 0.0243(17) 0.0014(14) 0.0114(14) 0.0005(15)
C26 0.0257(19) 0.021(2) 0.0235(17) -0.0007(14) 0.0082(14) 0.0017(15)
C25 0.0259(19) 0.029(2) 0.0211(16) -0.0044(14) 0.0056(14) 0.0083(16)
C29 0.030(2) 0.025(2) 0.032(2) -0.0055(16) 0.0093(17) -0.0022(17)
C30 0.028(2) 0.030(2) 0.0259(18) -0.0036(16) 0.0123(15) 0.0008(17)
C31 0.031(2) 0.042(3) 0.030(2) -0.0020(19) 0.0131(18) 0.010(2)
C32 0.032(2) 0.035(3) 0.028(2) 0.0000(17) 0.0141(18) 0.010(2)
O4 0.0390(17) 0.0287(18) 0.0259(13) -0.0003(12) 0.0134(12) 0.0073(14)
C20 0.030(2) 0.025(2) 0.0297(19) -0.0037(16) 0.0134(16) -0.0061(17)
O5 0.051(2) 0.122(4) 0.046(2) -0.001(2) 0.0215(18) 0.014(3)
C38 0.053(3) 0.083(6) 0.046(2) 0.002(2) 0.0211(19) 0.003(3)
C35 0.063(4) 0.060(5) 0.040(3) 0.003(2) 0.009(3) 0.022(3)
C36 0.051(3) 0.082(4) 0.055(2) -0.014(3) 0.022(2) -0.007(2)
C34 0.046(3) 0.105(6) 0.039(3) -0.007(3) 0.014(2) 0.004(3)
C33 0.102(6) 0.074(6) 0.062(4) -0.021(3) 0.039(4) -0.046(4)
C37 0.105(5) 0.126(6) 0.105(5) -0.022(4) 0.034(4) -0.057(4)

loop_
_atom_type_symbol
_atom_type_description
_atom_type_scat_dispersion_real
_atom_type_scat_dispersion_imag
_atom_type_scat_source
C C 0.0033 0.0016 'International Tables Vol C Tables 4.2.6.8 and 6.1.1.4'
H H 0.0000 0.0000 'International Tables Vol C Tables 4.2.6.8 and 6.1.1.4'
N N 0.0061 0.0033 'International Tables Vol C Tables 4.2.6.8 and 6.1.1.4'
O O 0.0106 0.0060 'International Tables Vol C Tables 4.2.6.8 and 6.1.1.4'
Cl Cl 0.1484 0.1585 'International Tables Vol C Tables 4.2.6.8 and 6.1.1.4'
Re Re -1.0185 7.2310 'International Tables Vol C Tables 4.2.6.8 and 6.1.1.4'

loop_
_geom_angle_atom_site_label_1
_geom_angle_atom_site_label_2
_geom_angle_atom_site_label_3
_geom_angle
C3 Re1 C2 84.84(18)
C3 Re1 C1 91.63(19)
C2 Re1 C1 88.63(18)
C3 Re1 N2 101.43(15)
C2 Re1 N2 173.09(15)
C1 Re1 N2 94.03(15)
C3 Re1 N1 175.04(16)
C2 Re1 N1 100.00(15)
C1 Re1 N1 89.59(16)
N2 Re1 N1 73.68(12)
C3 Re1 Cl1 93.02(14)
C2 Re1 Cl1 94.19(12)
C1 Re1 Cl1 174.76(14)
N2 Re1 Cl1 82.68(8)
N1 Re1 Cl1 85.58(9)
C8 N1 C4 121.0(3)
C8 N1 Re1 119.9(3)
C4 N1 Re1 119.0(2)
C13 N2 C9 119.7(4)
C13 N2 Re1 121.6(4)
C9 N2 Re1 118.4(2)
N3 C5 C4 127.3(3)
N3 C5 C6 114.6(4)
C4 C5 C6 118.0(4)
N4 C10 C11 118.8(4)
N4 C10 C9 122.8(4)
C11 C10 C9 118.3(4)
C7 C6 C5 120.7(4)
C7 C6 H6 119.6
C5 C6 H6 119.6
N2 C9 C10 119.6(3)
N2 C9 C4 115.1(3)
C10 C9 C4 125.1(3)
N1 C8 C7 121.9(4)
N1 C8 H8 119.0
C7 C8 H8 119.0
N1 C4 C5 119.5(3)
N1 C4 C9 112.7(3)
C5 C4 C9 127.8(3)
C5 N3 C14 125.6(3)
C5 N3 H3N 117.2
C14 N3 H3N 117.2
C10 N4 C14 121.6(3)
C10 N4 H4N 119.2
C14 N4 H4N 119.2
N2 C13 C12 123.8(6)
N2 C13 H13 118.1
C12 C13 H13 118.1
O1 C1 Re1 178.1(4)
N4 C14 N3 108.0(3)
N4 C14 C15 112.4(3)
N3 C14 C15 110.2(3)
N4 C14 C19 108.7(3)
N3 C14 C19 108.5(3)
C15 C14 C19 109.0(3)
C12 C11 C10 120.4(4)
C12 C11 H11 119.8
C10 C11 H11 119.8
C11 C12 C13 118.1(5)
C11 C12 H12 121.0
C13 C12 H12 121.0
O3 C3 Re1 178.6(4)
O2 C2 Re1 178.2(4)
C6 C7 C8 118.5(4)
C6 C7 H7 120.7
C8 C7 H7 120.7
C24 C18 C19 110.5(3)
C24 C18 C17 112.8(3)
C19 C18 C17 113.5(3)
C24 C18 H18 106.5
C19 C18 H18 106.5
C17 C18 H18 106.5
C16 C15 C14 112.2(3)
C16 C15 H15A 109.2
C14 C15 H15A 109.2
C16 C15 H15B 109.2
C14 C15 H15B 109.2
H15A C15 H15B 107.9
C17 C16 C15 113.5(3)
C17 C16 H16A 108.9
C15 C16 H16A 108.9
C17 C16 H16B 108.9
C15 C16 H16B 108.9
H16A C16 H16B 107.7
C20 C17 C16 109.5(3)
C20 C17 C18 112.3(3)
C16 C17 C18 107.1(3)
C20 C17 C21 111.0(3)
C16 C17 C21 110.8(3)
C18 C17 C21 106.1(3)
C22 C21 C25 112.2(3)
C22 C21 C17 112.1(3)
C25 C21 C17 113.3(3)
C22 C21 H21 106.2
C25 C21 H21 106.2
C17 C21 H21 106.2
C28 C22 C23 111.7(3)
C28 C22 C21 108.2(3)
C23 C22 C21 111.3(3)
C28 C22 H22 108.5
C23 C22 H22 108.5
C21 C22 H22 108.5
C18 C24 C23 109.9(3)
C18 C24 H24A 109.7
C23 C24 H24A 109.7
C18 C24 H24B 109.7
C23 C24 H24B 109.7
H24A C24 H24B 108.2
C24 C23 C22 112.4(3)
C24 C23 H23A 109.1
C22 C23 H23A 109.1
C24 C23 H23B 109.1
C22 C23 H23B 109.1
H23A C23 H23B 107.9
C18 C19 C14 112.7(3)
C18 C19 H19A 109.1
C14 C19 H19A 109.1
C18 C19 H19B 109.1
C14 C19 H19B 109.1
H19A C19 H19B 107.8
C22 C28 C32 118.7(4)
C22 C28 C27 114.6(3)
C32 C28 C27 103.6(3)
C22 C28 H28 106.4
C32 C28 H28 106.4
C27 C28 H28 106.4
C26 C27 C29 110.9(3)
C26 C27 C30 115.7(3)
C29 C27 C30 109.5(3)
C26 C27 C28 108.1(3)
C29 C27 C28 113.2(3)
C30 C27 C28 99.1(3)
C27 C26 C25 111.7(3)
C27 C26 H26A 109.3
C25 C26 H26A 109.3
C27 C26 H26B 109.3
C25 C26 H26B 109.3
H26A C26 H26B 107.9
C21 C25 C26 113.3(3)
C21 C25 H25A 108.9
C26 C25 H25A 108.9
C21 C25 H25B 108.9
C26 C25 H25B 108.9
H25A C25 H25B 107.7
C27 C29 H29A 109.5
C27 C29 H29B 109.5
H29A C29 H29B 109.5
C27 C29 H29C 109.5
H29A C29 H29C 109.5
H29B C29 H29C 109.5
O4 C30 C27 116.0(3)
O4 C30 C31 114.0(3)
C27 C30 C31 104.3(3)
O4 C30 H30 107.4
C27 C30 H30 107.4
C31 C30 H30 107.4
C30 C31 C32 105.9(3)
C30 C31 H31A 110.6
C32 C31 H31A 110.6
C30 C31 H31B 110.6
C32 C31 H31B 110.6
H31A C31 H31B 108.7
C28 C32 C31 103.4(4)
C28 C32 H32A 111.1
C31 C32 H32A 111.1
C28 C32 H32B 111.1
C31 C32 H32B 111.1
H32A C32 H32B 109.0
C30 O4 H4 109.5
C17 C20 H20A 109.5
C17 C20 H20B 109.5
H20A C20 H20B 109.5
C17 C20 H20C 109.5
H20A C20 H20C 109.5
H20B C20 H20C 109.5
C36 O5 C34 115.5(5)
C36 C38 H38A 109.5
C36 C38 H38B 109.5
H38A C38 H38B 109.5
C36 C38 H38C 109.5
H38A C38 H38C 109.5
H38B C38 H38C 109.5
C34 C35 H35A 109.5
C34 C35 H35B 109.5
H35A C35 H35B 109.5
C34 C35 H35C 109.5
H35A C35 H35C 109.5
H35B C35 H35C 109.5
O5 C36 C37 114.7(7)
O5 C36 C38 107.8(5)
C37 C36 C38 110.4(6)
O5 C36 H36 107.9
C37 C36 H36 107.9
C38 C36 H36 107.9
O5 C34 C35 112.1(6)
O5 C34 C33 105.9(6)
C35 C34 C33 112.0(5)
O5 C34 H34 108.9
C35 C34 H34 108.9
C33 C34 H34 108.9
C34 C33 H33A 109.5
C34 C33 H33B 109.5
H33A C33 H33B 109.5
C34 C33 H33C 109.5
H33A C33 H33C 109.5
H33B C33 H33C 109.5
C36 C37 H37A 109.5
C36 C37 H37B 109.5
H37A C37 H37B 109.5
C36 C37 H37C 109.5
H37A C37 H37C 109.5
H37B C37 H37C 109.5

loop_
_geom_bond_atom_site_label_1
_geom_bond_atom_site_label_2
_geom_bond_distance
Re1 C3 1.906(5)
Re1 C2 1.922(4)
Re1 C1 1.925(5)
Re1 N2 2.161(3)
Re1 N1 2.164(3)
Re1 Cl1 2.4904(11)
N1 C8 1.337(5)
N1 C4 1.367(5)
N2 C13 1.328(6)
N2 C9 1.362(5)
C5 N3 1.376(5)
C5 C4 1.392(5)
C5 C6 1.419(5)
C10 N4 1.379(5)
C10 C11 1.400(5)
C10 C9 1.416(5)
C6 C7 1.362(6)
C6 H6 0.9500
C9 C4 1.485(5)
C8 C7 1.379(6)
C8 H8 0.9500
N3 C14 1.455(5)
N3 H3N 0.8800
N4 C14 1.450(5)
N4 H4N 0.8800
C13 C12 1.369(6)
C13 H13 0.9500
C1 O1 1.111(5)
C14 C15 1.542(5)
C14 C19 1.544(6)
C11 C12 1.368(6)
C11 H11 0.9500
C12 H12 0.9500
C3 O3 1.160(6)
C2 O2 1.153(5)
C7 H7 0.9500
C18 C24 1.516(6)
C18 C19 1.539(6)
C18 C17 1.552(5)
C18 H18 1.0000
C15 C16 1.539(5)
C15 H15A 0.9900
C15 H15B 0.9900
C16 C17 1.536(5)
C16 H16A 0.9900
C16 H16B 0.9900
C17 C20 1.534(6)
C17 C21 1.555(5)
C21 C22 1.538(5)
C21 C25 1.543(5)
C21 H21 1.0000
C22 C28 1.520(5)
C22 C23 1.529(5)
C22 H22 1.0000
C24 C23 1.528(5)
C24 H24A 0.9900
C24 H24B 0.9900
C23 H23A 0.9900
C23 H23B 0.9900
C19 H19A 0.9900
C19 H19B 0.9900
C28 C32 1.539(7)
C28 C27 1.550(5)
C28 H28 1.0000
C27 C26 1.510(6)
C27 C29 1.534(6)
C27 C30 1.543(5)
C26 C25 1.546(5)
C26 H26A 0.9900
C26 H26B 0.9900
C25 H25A 0.9900
C25 H25B 0.9900
C29 H29A 0.9800
C29 H29B 0.9800
C29 H29C 0.9800
C30 O4 1.429(4)
C30 C31 1.551(6)
C30 H30 1.0000
C31 C32 1.563(6)
C31 H31A 0.9900
C31 H31B 0.9900
C32 H32A 0.9900
C32 H32B 0.9900
O4 H4 0.8400
C20 H20A 0.9800
C20 H20B 0.9800
C20 H20C 0.9800
O5 C36 1.394(7)
O5 C34 1.411(7)
C38 C36 1.499(7)
C38 H38A 0.9800
C38 H38B 0.9800
C38 H38C 0.9800
C35 C34 1.475(9)
C35 H35A 0.9800
C35 H35B 0.9800
C35 H35C 0.9800
C36 C37 1.450(10)
C36 H36 1.0000
C34 C33 1.521(10)
C34 H34 1.0000
C33 H33A 0.9800
C33 H33B 0.9800
C33 H33C 0.9800
C37 H37A 0.9800
C37 H37B 0.9800
C37 H37C 0.9800
